data_7115415
loop_
_publ_author_name
'Jun-Hao Wang'
'Mian Li'
'Ji Zheng'
'Xiao-Chun Huang'
'Dan Li'

_publ_section_title
;
 A dual-emitting Cu6-Cu2-Cu6 cluster as a self-calibrated, wide-range
 luminescent molecular thermometer
;
_journal_name_full Chem.Commun.
_journal_page_first 9115
_journal_paper_doi 10.1039/C4cc04100C
_journal_volume 50
_journal_year 2014
_chemical_formula_sum 'C57 H69 Cu7 I N15'
_chemical_formula_weight 1536.02
_chemical_name_systematic
; 
 ? 
;
_space_group_IT_number 2
_symmetry_cell_setting triclinic
_symmetry_space_group_name_Hall '-P 1'
_symmetry_space_group_name_H-M 'P -1'
_atom_sites_solution_hydrogens geom
_atom_sites_solution_primary direct
_atom_sites_solution_secondary difmap
_audit_creation_method SHELXL-97
_cell_angle_alpha 102.410(4)
_cell_angle_beta 99.703(4)
_cell_angle_gamma 99.900(3)
_cell_formula_units_Z 2
_cell_length_a 9.1825(3)
_cell_length_b 16.4791(7)
_cell_length_c 23.3979(11)
_cell_measurement_reflns_used 6529
_cell_measurement_temperature 298(2)
_cell_measurement_theta_max 69.9700
_cell_measurement_theta_min 2.8098
_cell_volume 3327.7(3)
_computing_structure_refinement 'SHELXL-97 (Sheldrick, 1997)'
_computing_structure_solution 'SHELXS-97 (Sheldrick, 1990)'
_diffrn_ambient_temperature 298(2)
_diffrn_measured_fraction_theta_full 0.962
_diffrn_measured_fraction_theta_max 0.962
_diffrn_radiation_monochromator graphite
_diffrn_radiation_source 'fine-focus sealed tube'
_diffrn_radiation_type CuK\a
_diffrn_radiation_wavelength 1.54184
_diffrn_reflns_av_R_equivalents 0.0416
_diffrn_reflns_av_sigmaI/netI 0.0637
_diffrn_reflns_limit_h_max 11
_diffrn_reflns_limit_h_min -5
_diffrn_reflns_limit_k_max 19
_diffrn_reflns_limit_k_min -19
_diffrn_reflns_limit_l_max 28
_diffrn_reflns_limit_l_min -26
_diffrn_reflns_number 21474
_diffrn_reflns_theta_full 70.10
_diffrn_reflns_theta_max 70.10
_diffrn_reflns_theta_min 2.81
_exptl_absorpt_coefficient_mu 6.416
_exptl_absorpt_correction_T_max 0.8824
_exptl_absorpt_correction_T_min 0.3602
_exptl_absorpt_correction_type multi-scan
_exptl_crystal_density_diffrn 1.533
_exptl_crystal_density_method 'not measured'
_exptl_crystal_F_000 1544
_exptl_crystal_size_max 0.20
_exptl_crystal_size_mid 0.03
_exptl_crystal_size_min 0.02
_platon_squeeze_details
;
;
_refine_diff_density_max 1.924
_refine_diff_density_min -0.535
_refine_diff_density_rms 0.121
_refine_ls_extinction_method none
_refine_ls_goodness_of_fit_ref 1.014
_refine_ls_hydrogen_treatment constr
_refine_ls_matrix_type full
_refine_ls_number_parameters 739
_refine_ls_number_reflns 12166
_refine_ls_number_restraints 0
_refine_ls_restrained_S_all 1.014
_refine_ls_R_factor_all 0.0824
_refine_ls_R_factor_gt 0.0527
_refine_ls_shift/su_max 0.001
_refine_ls_shift/su_mean 0.000
_refine_ls_structure_factor_coef Fsqd
_refine_ls_weighting_details 'calc w=1/[\s^2^(Fo^2^)+(0.1000P)^2^+0.0000P] where P=(Fo^2^+2Fc^2^)/3'
_refine_ls_weighting_scheme calc
_refine_ls_wR_factor_gt 0.1623
_refine_ls_wR_factor_ref 0.1834
_reflns_number_gt 8055
_reflns_number_total 12166
_reflns_threshold_expression >2sigma(I)
_cod_data_source_file c4cc04100c2.cif
_cod_data_source_block dimer-RT
_cod_depositor_comments
;
The following automatic conversions were performed:

'_symmetry_cell_setting' tag value 'ttriclinic' was replaced with
'triclinic' value as specified in the replacement file
'/home/robertas/cod-tools/perl-scripts/inputs/replacement_values.lst'.

Automatic conversion script
Id: cif_fix_values 3143 2015-03-26 13:38:13Z robertas 
;
_cod_original_cell_volume 3327.7(2)
_cod_original_sg_symbol_H-M p-1
_cod_database_code 7115415

loop_
_symmetry_equiv_pos_as_xyz
'x, y, z'
'-x, -y, -z'

loop_
_atom_site_label
_atom_site_type_symbol
_atom_site_fract_x
_atom_site_fract_y
_atom_site_fract_z
_atom_site_U_iso_or_equiv
_atom_site_adp_type
_atom_site_occupancy
_atom_site_symmetry_multiplicity
_atom_site_calc_flag
_atom_site_refinement_flags
I1 I 1.32349(6) 0.39251(3) 0.43826(2) 0.07280(18) Uani 1 1 d .
Cu3 Cu 0.78513(12) 0.94894(6) 0.31092(5) 0.0589(3) Uani 1 1 d .
Cu1 Cu 0.67591(11) 0.77104(6) 0.21013(4) 0.0568(2) Uani 1 1 d .
Cu2 Cu 0.55574(12) 0.93429(6) 0.18897(4) 0.0610(3) Uani 1 1 d .
Cu6 Cu 1.13722(12) 0.97317(6) 0.23270(4) 0.0602(3) Uani 1 1 d .
Cu4 Cu 1.02087(12) 0.79427(6) 0.13828(4) 0.0610(3) Uani 1 1 d .
Cu5 Cu 0.93079(13) 0.96524(6) 0.10764(5) 0.0639(3) Uani 1 1 d .
Cu7 Cu 1.43916(11) 0.55315(6) 0.47725(4) 0.0542(2) Uani 1 1 d .
N11 N 1.3444(5) 0.6301(3) 0.4341(2) 0.0434(10) Uani 1 1 d .
N15 N 1.1624(6) 0.8036(3) 0.2075(2) 0.0540(12) Uani 1 1 d .
N13 N 0.8027(6) 0.7781(3) 0.2824(2) 0.0501(12) Uani 1 1 d .
N4 N 0.8949(7) 0.7889(4) 0.0658(2) 0.0589(14) Uani 1 1 d .
N2 N 0.5334(7) 0.7607(4) 0.1410(2) 0.0585(13) Uani 1 1 d .
N3 N 0.4852(7) 0.8311(4) 0.1318(2) 0.0578(13) Uani 1 1 d .
N9 N 0.9982(7) 1.0697(3) 0.1639(2) 0.0605(14) Uani 1 1 d .
N10 N 1.0804(7) 1.0703(3) 0.2181(3) 0.0600(14) Uani 1 1 d .
N12 N 0.8442(6) 0.8526(3) 0.3259(2) 0.0539(12) Uani 1 1 d .
N14 N 1.2121(6) 0.8812(3) 0.2474(2) 0.0548(13) Uani 1 1 d .
N7 N 0.6189(7) 1.0376(3) 0.2456(3) 0.0574(13) Uani 1 1 d .
N8 N 0.7133(7) 1.0428(3) 0.2984(3) 0.0592(14) Uani 1 1 d .
N6 N 0.9343(7) 1.4567(3) 0.3284(2) 0.0571(14) Uani 1 1 d .
N5 N 0.8721(7) 0.8619(4) 0.0512(3) 0.0622(14) Uani 1 1 d .
N1 N 0.2956(9) 0.5790(5) -0.1539(3) 0.082(2) Uani 1 1 d .
C20 C 0.7104(9) 1.4480(4) 0.3708(3) 0.0651(19) Uani 1 1 d .
H20A H 0.7584 1.5066 0.3892 0.098 Uiso 1 1 calc R
H20B H 0.6888 1.4196 0.4011 0.098 Uiso 1 1 calc R
H20C H 0.6177 1.4450 0.3435 0.098 Uiso 1 1 calc R
C40 C 1.2048(6) 0.6440(3) 0.4396(2) 0.0404(12) Uani 1 1 d .
C41 C 1.1356(6) 0.6930(3) 0.4064(3) 0.0411(12) Uani 1 1 d .
C50 C 0.9117(7) 0.8362(4) 0.3765(3) 0.0518(14) Uani 1 1 d .
C42 C 1.2127(6) 0.7285(4) 0.3690(3) 0.0425(12) Uani 1 1 d .
H42 H 1.1687 0.7625 0.3474 0.051 Uiso 1 1 calc R
C43 C 1.3551(6) 0.7145(3) 0.3628(3) 0.0432(12) Uani 1 1 d .
C49 C 0.9124(6) 0.7509(4) 0.3660(3) 0.0471(13) Uani 1 1 d .
C56 C 1.3203(7) 0.8746(4) 0.2915(3) 0.0499(14) Uani 1 1 d .
C23 C 0.8804(8) 1.2851(4) 0.2813(3) 0.0594(17) Uani 1 1 d .
H23 H 0.8620 1.2267 0.2650 0.071 Uiso 1 1 calc R
C48 C 0.8435(7) 0.7167(4) 0.3063(3) 0.0482(13) Uani 1 1 d .
C55 C 1.3405(7) 0.7905(4) 0.2802(3) 0.0484(13) Uani 1 1 d .
C29 C 0.7305(8) 1.1215(4) 0.3337(3) 0.0593(16) Uani 1 1 d .
C21 C 0.8141(8) 1.4056(4) 0.3370(3) 0.0532(15) Uani 1 1 d .
C12 C 0.4531(8) 0.6944(5) 0.0975(3) 0.0602(16) Uani 1 1 d .
C54 C 1.2390(8) 0.7494(4) 0.2274(3) 0.0508(14) Uani 1 1 d .
C44 C 1.4169(6) 0.6646(4) 0.3965(3) 0.0454(13) Uani 1 1 d .
C18 C 0.8388(8) 0.7234(4) 0.0166(3) 0.0587(16) Uani 1 1 d .
C10 C 0.3760(8) 0.8085(5) 0.0825(3) 0.0605(16) Uani 1 1 d .
C37 C 0.9974(9) 1.1506(4) 0.1625(3) 0.0619(17) Uani 1 1 d .
C46 C 0.9772(7) 0.7050(5) 0.4103(3) 0.0534(15) Uani 1 1 d .
H46A H 0.9110 0.6497 0.4034 0.064 Uiso 1 1 calc R
H46B H 0.9791 0.7370 0.4505 0.064 Uiso 1 1 calc R
C22 C 0.7817(8) 1.3175(4) 0.3147(3) 0.0564(16) Uani 1 1 d .
C3 C 0.3150(8) 0.6503(5) -0.0515(3) 0.0620(17) Uani 1 1 d .
C31 C 0.5782(8) 1.1119(4) 0.2481(3) 0.0587(16) Uani 1 1 d .
C25 C 1.0272(8) 1.4233(4) 0.2969(3) 0.0527(15) Uani 1 1 d .
C30 C 0.6448(8) 1.1675(4) 0.3042(3) 0.0571(15) Uani 1 1 d .
C35 C 1.1291(8) 1.1507(4) 0.2494(3) 0.0583(16) Uani 1 1 d .
C4 C 0.4644(8) 0.6850(5) -0.0482(3) 0.0638(18) Uani 1 1 d .
H4 H 0.5214 0.7216 -0.0124 0.077 Uiso 1 1 calc R
C39 C 1.1311(8) 0.6015(5) 0.4809(3) 0.0580(16) Uani 1 1 d .
H39A H 1.0564 0.5519 0.4579 0.087 Uiso 1 1 calc R
H39B H 1.0834 0.6403 0.5041 0.087 Uiso 1 1 calc R
H39C H 1.2062 0.5850 0.5073 0.087 Uiso 1 1 calc R
C16 C 0.8023(8) 0.8419(5) -0.0069(3) 0.0636(17) Uani 1 1 d .
C6 C 0.4413(10) 0.6124(5) -0.1493(3) 0.0694(19) Uani 1 1 d .
C24 C 1.0031(8) 1.3359(4) 0.2714(3) 0.0542(15) Uani 1 1 d .
C26 C 1.1613(9) 1.4851(4) 0.2911(4) 0.0688(19) Uani 1 1 d .
H26A H 1.1563 1.5419 0.3102 0.103 Uiso 1 1 calc R
H26B H 1.1606 1.4807 0.2494 0.103 Uiso 1 1 calc R
H26C H 1.2528 1.4721 0.3098 0.103 Uiso 1 1 calc R
C11 C 0.3498(8) 0.7218(5) 0.0590(3) 0.0594(16) Uani 1 1 d .
C27 C 0.6473(9) 1.2613(4) 0.3254(4) 0.0658(18) Uani 1 1 d .
H27A H 0.5556 1.2731 0.3047 0.079 Uiso 1 1 calc R
H27B H 0.6481 1.2749 0.3679 0.079 Uiso 1 1 calc R
C36 C 1.0795(8) 1.2038(4) 0.2158(3) 0.0581(16) Uani 1 1 d .
C52 C 1.4363(7) 0.7522(4) 0.3201(3) 0.0520(14) Uani 1 1 d .
H52A H 1.5239 0.7956 0.3433 0.062 Uiso 1 1 calc R
H52B H 1.4724 0.7079 0.2955 0.062 Uiso 1 1 calc R
C5 C 0.5331(8) 0.6668(5) -0.0969(3) 0.0622(17) Uani 1 1 d .
C45 C 1.5666(8) 0.6426(5) 0.3909(4) 0.0664(19) Uani 1 1 d .
H45A H 1.5924 0.6090 0.4184 0.100 Uiso 1 1 calc R
H45B H 1.6430 0.6940 0.4002 0.100 Uiso 1 1 calc R
H45C H 1.5602 0.6108 0.3507 0.100 Uiso 1 1 calc R
C14 C 0.6966(9) 0.7039(6) -0.0921(3) 0.073(2) Uani 1 1 d .
H14A H 0.7037 0.7402 -0.1196 0.088 Uiso 1 1 calc R
H14B H 0.7466 0.6580 -0.1048 0.088 Uiso 1 1 calc R
C2 C 0.2329(9) 0.5964(5) -0.1072(4) 0.072(2) Uani 1 1 d .
C33 C 1.1105(9) 1.3004(4) 0.2356(4) 0.0667(19) Uani 1 1 d .
H33A H 1.2127 1.3210 0.2595 0.080 Uiso 1 1 calc R
H33B H 1.1060 1.3225 0.2002 0.080 Uiso 1 1 calc R
C19 C 0.8375(10) 0.6333(5) 0.0200(4) 0.079(2) Uani 1 1 d .
H19A H 0.9198 0.6326 0.0512 0.119 Uiso 1 1 calc R
H19B H 0.8485 0.6004 -0.0176 0.119 Uiso 1 1 calc R
H19C H 0.7434 0.6091 0.0287 0.119 Uiso 1 1 calc R
C53 C 1.2075(11) 0.6580(5) 0.1945(4) 0.072(2) Uani 1 1 d .
H53A H 1.1165 0.6282 0.2023 0.109 Uiso 1 1 calc R
H53B H 1.2905 0.6333 0.2077 0.109 Uiso 1 1 calc R
H53C H 1.1952 0.6535 0.1523 0.109 Uiso 1 1 calc R
C47 C 0.8152(10) 0.6279(5) 0.2702(4) 0.075(2) Uani 1 1 d .
H47A H 0.7164 0.5982 0.2712 0.113 Uiso 1 1 calc R
H47B H 0.8900 0.6001 0.2865 0.113 Uiso 1 1 calc R
H47C H 0.8207 0.6276 0.2296 0.113 Uiso 1 1 calc R
C32 C 0.4795(11) 1.1278(6) 0.1958(4) 0.081(2) Uani 1 1 d .
H32A H 0.5381 1.1675 0.1794 0.121 Uiso 1 1 calc R
H32B H 0.3980 1.1510 0.2087 0.121 Uiso 1 1 calc R
H32C H 0.4390 1.0753 0.1658 0.121 Uiso 1 1 calc R
C17 C 0.7796(8) 0.7549(5) -0.0307(3) 0.0607(17) Uani 1 1 d .
C51 C 0.9746(11) 0.9057(5) 0.4334(4) 0.085(3) Uani 1 1 d .
H51A H 0.9813 0.9602 0.4243 0.128 Uiso 1 1 calc R
H51B H 1.0736 0.9003 0.4510 0.128 Uiso 1 1 calc R
H51C H 0.9091 0.9009 0.4610 0.128 Uiso 1 1 calc R
C57 C 1.3918(10) 0.9476(5) 0.3428(4) 0.075(2) Uani 1 1 d .
H57A H 1.3859 0.9995 0.3311 0.113 Uiso 1 1 calc R
H57B H 1.4960 0.9461 0.3558 0.113 Uiso 1 1 calc R
H57C H 1.3403 0.9448 0.3750 0.113 Uiso 1 1 calc R
C13 C 0.4786(12) 0.6048(5) 0.0940(4) 0.086(3) Uani 1 1 d .
H13A H 0.5751 0.6076 0.1187 0.129 Uiso 1 1 calc R
H13B H 0.4768 0.5772 0.0533 0.129 Uiso 1 1 calc R
H13C H 0.4001 0.5730 0.1079 0.129 Uiso 1 1 calc R
C8 C 0.2424(9) 0.6694(6) 0.0026(4) 0.075(2) Uani 1 1 d .
H8A H 0.1624 0.6989 -0.0068 0.090 Uiso 1 1 calc R
H8B H 0.1963 0.6159 0.0097 0.090 Uiso 1 1 calc R
C34 C 1.2205(11) 1.1721(6) 0.3122(4) 0.083(2) Uani 1 1 d .
H34A H 1.1896 1.1275 0.3310 0.124 Uiso 1 1 calc R
H34B H 1.2045 1.2248 0.3344 0.124 Uiso 1 1 calc R
H34C H 1.3259 1.1776 0.3114 0.124 Uiso 1 1 calc R
C15 C 0.7569(13) 0.9070(7) -0.0368(4) 0.095(3) Uani 1 1 d .
H15A H 0.6520 0.9067 -0.0376 0.142 Uiso 1 1 calc R
H15B H 0.7723 0.8944 -0.0771 0.142 Uiso 1 1 calc R
H15C H 0.8171 0.9621 -0.0152 0.142 Uiso 1 1 calc R
C9 C 0.3020(11) 0.8718(6) 0.0591(4) 0.086(3) Uani 1 1 d .
H9A H 0.2839 0.9123 0.0918 0.129 Uiso 1 1 calc R
H9B H 0.2076 0.8430 0.0320 0.129 Uiso 1 1 calc R
H9C H 0.3669 0.9008 0.0382 0.129 Uiso 1 1 calc R
C38 C 0.9106(12) 1.1728(6) 0.1103(4) 0.091(3) Uani 1 1 d .
H38A H 0.9509 1.1547 0.0756 0.136 Uiso 1 1 calc R
H38B H 0.9190 1.2333 0.1189 0.136 Uiso 1 1 calc R
H38C H 0.8061 1.1447 0.1029 0.136 Uiso 1 1 calc R
C7 C 0.4996(13) 0.5907(7) -0.2054(4) 0.105(4) Uani 1 1 d .
H7A H 0.5812 0.5622 -0.1985 0.158 Uiso 1 1 calc R
H7B H 0.5353 0.6419 -0.2168 0.158 Uiso 1 1 calc R
H7C H 0.4196 0.5539 -0.2369 0.158 Uiso 1 1 calc R
C1 C 0.0673(11) 0.5551(7) -0.1153(5) 0.099(3) Uani 1 1 d .
H1A H 0.0261 0.5272 -0.1568 0.148 Uiso 1 1 calc R
H1B H 0.0126 0.5979 -0.1024 0.148 Uiso 1 1 calc R
H1C H 0.0583 0.5140 -0.0919 0.148 Uiso 1 1 calc R
C28 C 0.8321(12) 1.1480(6) 0.3952(4) 0.090(3) Uani 1 1 d .
H28A H 0.7715 1.1489 0.4249 0.135 Uiso 1 1 calc R
H28B H 0.8935 1.2038 0.4012 0.135 Uiso 1 1 calc R
H28C H 0.8961 1.1082 0.3988 0.135 Uiso 1 1 calc R

loop_
_atom_site_aniso_label
_atom_site_aniso_U_11
_atom_site_aniso_U_22
_atom_site_aniso_U_33
_atom_site_aniso_U_23
_atom_site_aniso_U_13
_atom_site_aniso_U_12
I1 0.0776(3) 0.0517(2) 0.0752(3) 0.0161(2) -0.0168(2) 0.0090(2)
Cu3 0.0680(6) 0.0425(5) 0.0680(6) 0.0216(4) 0.0016(5) 0.0198(4)
Cu1 0.0675(6) 0.0566(5) 0.0484(5) 0.0174(4) 0.0025(4) 0.0231(5)
Cu2 0.0750(6) 0.0496(5) 0.0564(5) 0.0144(4) 0.0024(5) 0.0183(5)
Cu6 0.0807(7) 0.0422(5) 0.0554(5) 0.0137(4) -0.0005(5) 0.0201(4)
Cu4 0.0741(6) 0.0508(5) 0.0498(5) 0.0147(4) -0.0063(4) 0.0079(4)
Cu5 0.0790(7) 0.0475(5) 0.0563(6) 0.0077(4) -0.0053(5) 0.0160(5)
Cu7 0.0564(5) 0.0545(5) 0.0621(5) 0.0313(4) 0.0060(4) 0.0252(4)
N11 0.044(3) 0.041(2) 0.051(3) 0.023(2) 0.004(2) 0.015(2)
N15 0.069(3) 0.042(3) 0.049(3) 0.015(2) 0.000(2) 0.012(2)
N13 0.053(3) 0.049(3) 0.052(3) 0.019(2) 0.005(2) 0.020(2)
N4 0.069(3) 0.051(3) 0.047(3) 0.011(2) -0.006(2) 0.008(3)
N2 0.073(4) 0.055(3) 0.046(3) 0.010(2) 0.003(2) 0.023(3)
N3 0.071(4) 0.054(3) 0.047(3) 0.013(2) 0.001(2) 0.021(3)
N9 0.080(4) 0.045(3) 0.054(3) 0.011(2) 0.000(3) 0.023(3)
N10 0.075(4) 0.043(3) 0.058(3) 0.010(2) -0.001(3) 0.020(3)
N12 0.058(3) 0.044(3) 0.060(3) 0.017(2) 0.001(2) 0.018(2)
N14 0.068(3) 0.043(3) 0.051(3) 0.017(2) -0.002(2) 0.011(2)
N7 0.070(3) 0.045(3) 0.060(3) 0.018(2) 0.006(3) 0.022(3)
N8 0.068(3) 0.041(3) 0.068(3) 0.020(2) 0.001(3) 0.015(2)
N6 0.084(4) 0.034(2) 0.054(3) 0.009(2) 0.006(3) 0.023(3)
N5 0.075(4) 0.054(3) 0.051(3) 0.010(2) -0.003(3) 0.014(3)
N1 0.090(5) 0.083(5) 0.048(3) -0.002(3) -0.005(3) -0.002(4)
C20 0.094(5) 0.053(4) 0.055(4) 0.008(3) 0.019(4) 0.038(4)
C40 0.043(3) 0.041(3) 0.041(3) 0.018(2) 0.004(2) 0.017(2)
C41 0.039(3) 0.039(3) 0.047(3) 0.017(2) 0.002(2) 0.013(2)
C50 0.050(3) 0.053(3) 0.056(4) 0.022(3) 0.004(3) 0.021(3)
C42 0.043(3) 0.045(3) 0.048(3) 0.024(2) 0.008(2) 0.016(2)
C43 0.040(3) 0.042(3) 0.050(3) 0.018(2) 0.004(2) 0.010(2)
C49 0.037(3) 0.055(3) 0.059(4) 0.026(3) 0.012(2) 0.020(2)
C56 0.058(4) 0.046(3) 0.049(3) 0.022(3) 0.008(3) 0.011(3)
C23 0.071(4) 0.032(3) 0.079(5) 0.011(3) 0.018(3) 0.020(3)
C48 0.047(3) 0.051(3) 0.055(3) 0.021(3) 0.012(3) 0.022(3)
C55 0.053(3) 0.049(3) 0.052(3) 0.024(3) 0.014(3) 0.014(3)
C29 0.072(4) 0.040(3) 0.066(4) 0.016(3) 0.010(3) 0.013(3)
C21 0.074(4) 0.035(3) 0.052(3) 0.011(2) 0.007(3) 0.020(3)
C12 0.067(4) 0.057(4) 0.057(4) 0.013(3) 0.016(3) 0.013(3)
C54 0.065(4) 0.042(3) 0.051(3) 0.021(3) 0.017(3) 0.012(3)
C44 0.042(3) 0.045(3) 0.051(3) 0.017(3) 0.005(2) 0.011(2)
C18 0.056(4) 0.051(3) 0.056(4) 0.000(3) 0.004(3) 0.002(3)
C10 0.056(4) 0.071(4) 0.054(4) 0.020(3) 0.004(3) 0.015(3)
C37 0.077(5) 0.050(3) 0.066(4) 0.019(3) 0.016(3) 0.025(3)
C46 0.044(3) 0.068(4) 0.063(4) 0.038(3) 0.013(3) 0.022(3)
C22 0.069(4) 0.041(3) 0.066(4) 0.014(3) 0.017(3) 0.023(3)
C3 0.058(4) 0.061(4) 0.057(4) 0.006(3) -0.003(3) 0.011(3)
C31 0.068(4) 0.049(3) 0.071(4) 0.027(3) 0.020(3) 0.025(3)
C25 0.070(4) 0.034(3) 0.053(3) 0.014(2) 0.005(3) 0.015(3)
C30 0.062(4) 0.042(3) 0.071(4) 0.017(3) 0.016(3) 0.015(3)
C35 0.063(4) 0.045(3) 0.062(4) 0.004(3) 0.011(3) 0.014(3)
C4 0.059(4) 0.071(4) 0.044(3) 0.001(3) -0.009(3) 0.004(3)
C39 0.059(4) 0.073(4) 0.063(4) 0.042(3) 0.022(3) 0.028(3)
C16 0.062(4) 0.069(4) 0.053(4) 0.012(3) -0.001(3) 0.015(3)
C6 0.082(5) 0.062(4) 0.046(4) 0.001(3) -0.002(3) 0.000(4)
C24 0.065(4) 0.036(3) 0.063(4) 0.013(3) 0.015(3) 0.012(3)
C26 0.079(5) 0.042(3) 0.080(5) 0.016(3) 0.011(4) 0.003(3)
C11 0.055(4) 0.072(4) 0.045(3) 0.011(3) 0.007(3) 0.008(3)
C27 0.071(4) 0.049(3) 0.085(5) 0.019(3) 0.026(4) 0.024(3)
C36 0.068(4) 0.042(3) 0.069(4) 0.013(3) 0.022(3) 0.018(3)
C52 0.051(3) 0.058(3) 0.060(4) 0.032(3) 0.016(3) 0.019(3)
C5 0.068(4) 0.063(4) 0.044(3) 0.005(3) -0.002(3) 0.007(3)
C45 0.052(4) 0.083(5) 0.091(5) 0.052(4) 0.024(3) 0.038(4)
C14 0.074(5) 0.087(5) 0.042(3) 0.000(3) 0.001(3) 0.006(4)
C2 0.067(4) 0.065(4) 0.065(5) 0.012(4) -0.013(4) -0.001(3)
C33 0.080(5) 0.040(3) 0.085(5) 0.015(3) 0.027(4) 0.015(3)
C19 0.080(5) 0.059(4) 0.086(6) 0.005(4) 0.009(4) 0.004(4)
C53 0.104(6) 0.050(4) 0.067(4) 0.020(3) 0.018(4) 0.021(4)
C47 0.095(6) 0.057(4) 0.075(5) 0.020(4) 0.006(4) 0.029(4)
C32 0.093(6) 0.076(5) 0.082(5) 0.035(4) 0.007(4) 0.036(5)
C17 0.058(4) 0.068(4) 0.044(3) 0.005(3) 0.004(3) 0.002(3)
C51 0.100(6) 0.069(5) 0.076(5) 0.014(4) -0.013(4) 0.025(5)
C57 0.086(5) 0.062(4) 0.067(5) 0.014(4) -0.005(4) 0.013(4)
C13 0.109(7) 0.063(5) 0.079(5) 0.002(4) 0.012(5) 0.025(5)
C8 0.059(4) 0.089(6) 0.065(5) 0.011(4) 0.000(3) 0.009(4)
C34 0.094(6) 0.069(5) 0.071(5) 0.002(4) -0.002(4) 0.016(4)
C15 0.121(8) 0.093(6) 0.067(5) 0.024(5) -0.008(5) 0.036(6)
C9 0.088(6) 0.089(6) 0.081(5) 0.039(5) -0.009(4) 0.026(5)
C38 0.115(7) 0.079(5) 0.084(6) 0.031(5) 0.005(5) 0.040(5)
C7 0.115(8) 0.116(8) 0.050(4) -0.017(5) 0.010(5) -0.012(6)
C1 0.080(6) 0.093(7) 0.083(6) -0.010(5) -0.017(5) -0.012(5)
C28 0.104(7) 0.079(6) 0.082(6) 0.018(5) -0.004(5) 0.029(5)

loop_
_atom_type_symbol
_atom_type_description
_atom_type_scat_dispersion_real
_atom_type_scat_dispersion_imag
_atom_type_scat_source
C C 0.0181 0.0091 'International Tables Vol C Tables 4.2.6.8 and 6.1.1.4'
Cu Cu -1.9646 0.5888 'International Tables Vol C Tables 4.2.6.8 and 6.1.1.4'
I I -0.3257 6.8362 'International Tables Vol C Tables 4.2.6.8 and 6.1.1.4'
N N 0.0311 0.0180 'International Tables Vol C Tables 4.2.6.8 and 6.1.1.4'
H H 0.0000 0.0000 'International Tables Vol C Tables 4.2.6.8 and 6.1.1.4'

loop_
_geom_angle_atom_site_label_1
_geom_angle_atom_site_label_2
_geom_angle_atom_site_label_3
_geom_angle
_geom_angle_site_symmetry_1
_geom_angle_site_symmetry_3
Cu7 I1 Cu7 59.59(3) 2_866 .
N8 Cu3 N12 175.6(3) . .
N8 Cu3 Cu2 60.42(18) . .
N12 Cu3 Cu2 119.33(17) . .
N8 Cu3 Cu1 119.92(18) . .
N12 Cu3 Cu1 59.98(17) . .
Cu2 Cu3 Cu1 59.50(3) . .
N13 Cu1 N2 174.5(3) . .
N13 Cu1 Cu2 119.25(16) . .
N2 Cu1 Cu2 60.97(17) . .
N13 Cu1 Cu3 59.65(16) . .
N2 Cu1 Cu3 120.53(17) . .
Cu2 Cu1 Cu3 59.66(3) . .
N7 Cu2 N3 177.9(3) . .
N7 Cu2 Cu1 121.21(16) . .
N3 Cu2 Cu1 60.27(16) . .
N7 Cu2 Cu3 60.37(16) . .
N3 Cu2 Cu3 121.05(17) . .
Cu1 Cu2 Cu3 60.84(3) . .
N14 Cu6 N10 174.7(3) . .
N14 Cu6 Cu4 60.65(16) . .
N10 Cu6 Cu4 121.85(17) . .
N14 Cu6 Cu5 121.91(17) . .
N10 Cu6 Cu5 60.09(17) . .
Cu4 Cu6 Cu5 61.83(3) . .
N15 Cu4 N4 174.4(3) . .
N15 Cu4 Cu6 60.94(16) . .
N4 Cu4 Cu6 118.25(18) . .
N15 Cu4 Cu5 119.56(16) . .
N4 Cu4 Cu5 59.15(17) . .
Cu6 Cu4 Cu5 59.13(3) . .
N5 Cu5 N9 177.6(3) . .
N5 Cu5 Cu6 117.91(18) . .
N9 Cu5 Cu6 61.35(17) . .
N5 Cu5 Cu4 58.96(18) . .
N9 Cu5 Cu4 120.38(17) . .
Cu6 Cu5 Cu4 59.04(3) . .
N11 Cu7 Cu7 174.70(16) . 2_866
N11 Cu7 I1 122.76(14) . 2_866
Cu7 Cu7 I1 60.44(4) 2_866 2_866
N11 Cu7 I1 116.65(14) . .
Cu7 Cu7 I1 59.97(4) 2_866 .
I1 Cu7 I1 120.41(3) 2_866 .
C44 N11 C40 119.8(4) . .
C44 N11 Cu7 119.1(4) . .
C40 N11 Cu7 121.0(4) . .
C54 N15 N14 108.1(5) . .
C54 N15 Cu4 133.5(4) . .
N14 N15 Cu4 118.2(4) . .
C48 N13 N12 108.3(5) . .
C48 N13 Cu1 130.2(5) . .
N12 N13 Cu1 120.2(4) . .
C18 N4 N5 108.4(5) . .
C18 N4 Cu4 130.5(5) . .
N5 N4 Cu4 119.8(4) . .
C12 N2 N3 108.0(5) . .
C12 N2 Cu1 133.1(5) . .
N3 N2 Cu1 118.6(4) . .
C10 N3 N2 108.7(6) . .
C10 N3 Cu2 130.7(5) . .
N2 N3 Cu2 120.2(4) . .
C37 N9 N10 107.9(5) . .
C37 N9 Cu5 134.5(5) . .
N10 N9 Cu5 117.3(4) . .
C35 N10 N9 108.0(5) . .
C35 N10 Cu6 129.7(5) . .
N9 N10 Cu6 121.1(4) . .
C50 N12 N13 107.7(5) . .
C50 N12 Cu3 131.8(4) . .
N13 N12 Cu3 120.0(4) . .
C56 N14 N15 108.1(5) . .
C56 N14 Cu6 131.6(4) . .
N15 N14 Cu6 120.2(4) . .
C31 N7 N8 108.6(6) . .
C31 N7 Cu2 131.7(5) . .
N8 N7 Cu2 119.3(4) . .
C29 N8 N7 107.7(5) . .
C29 N8 Cu3 132.4(5) . .
N7 N8 Cu3 119.8(4) . .
C25 N6 C21 119.7(5) . .
C16 N5 N4 108.0(6) . .
C16 N5 Cu5 130.8(5) . .
N4 N5 Cu5 121.1(4) . .
C2 N1 C6 119.9(6) . .
C21 C20 H20A 109.5 . .
C21 C20 H20B 109.5 . .
H20A C20 H20B 109.5 . .
C21 C20 H20C 109.5 . .
H20A C20 H20C 109.5 . .
H20B C20 H20C 109.5 . .
N11 C40 C41 120.6(5) . .
N11 C40 C39 116.2(4) . .
C41 C40 C39 123.2(5) . .
C42 C41 C40 118.5(5) . .
C42 C41 C46 120.9(5) . .
C40 C41 C46 120.6(5) . .
N12 C50 C49 109.3(6) . .
N12 C50 C51 121.5(6) . .
C49 C50 C51 129.2(6) . .
C41 C42 C43 121.5(5) . .
C41 C42 H42 119.2 . .
C43 C42 H42 119.2 . .
C44 C43 C42 117.1(5) . .
C44 C43 C52 122.2(5) . .
C42 C43 C52 120.7(5) . .
C50 C49 C48 105.3(5) . .
C50 C49 C46 127.1(6) . .
C48 C49 C46 127.6(6) . .
N14 C56 C55 109.0(5) . .
N14 C56 C57 120.9(6) . .
C55 C56 C57 130.0(6) . .
C24 C23 C22 122.6(6) . .
C24 C23 H23 118.7 . .
C22 C23 H23 118.7 . .
N13 C48 C49 109.3(5) . .
N13 C48 C47 121.6(6) . .
C49 C48 C47 129.1(6) . .
C54 C55 C56 104.5(5) . .
C54 C55 C52 127.5(6) . .
C56 C55 C52 127.6(6) . .
N8 C29 C30 109.8(6) . .
N8 C29 C28 120.7(6) . .
C30 C29 C28 129.6(7) . .
N6 C21 C22 122.6(6) . .
N6 C21 C20 116.7(6) . .
C22 C21 C20 120.6(7) . .
N2 C12 C11 109.3(6) . .
N2 C12 C13 121.9(7) . .
C11 C12 C13 128.8(7) . .
N15 C54 C55 110.2(5) . .
N15 C54 C53 121.3(6) . .
C55 C54 C53 128.5(6) . .
N11 C44 C43 122.4(5) . .
N11 C44 C45 116.3(5) . .
C43 C44 C45 121.2(6) . .
N4 C18 C17 109.0(6) . .
N4 C18 C19 120.7(7) . .
C17 C18 C19 130.2(6) . .
N3 C10 C11 109.4(6) . .
N3 C10 C9 122.0(7) . .
C11 C10 C9 128.5(7) . .
N9 C37 C36 109.3(6) . .
N9 C37 C38 122.0(7) . .
C36 C37 C38 128.6(7) . .
C49 C46 C41 113.5(5) . .
C49 C46 H46A 108.9 . .
C41 C46 H46A 108.9 . .
C49 C46 H46B 108.9 . .
C41 C46 H46B 108.9 . .
H46A C46 H46B 107.7 . .
C21 C22 C23 116.0(7) . .
C21 C22 C27 121.8(6) . .
C23 C22 C27 122.2(6) . .
C4 C3 C2 116.6(7) . .
C4 C3 C8 121.3(6) . .
C2 C3 C8 122.0(7) . .
N7 C31 C30 109.4(6) . .
N7 C31 C32 121.7(7) . .
C30 C31 C32 128.9(6) . .
N6 C25 C24 122.2(6) . .
N6 C25 C26 116.0(5) . .
C24 C25 C26 121.8(6) . .
C29 C30 C31 104.4(6) . .
C29 C30 C27 126.1(7) . .
C31 C30 C27 128.7(7) . .
N10 C35 C36 109.7(6) . .
N10 C35 C34 120.6(7) . .
C36 C35 C34 129.6(6) . .
C3 C4 C5 122.0(6) . .
C3 C4 H4 119.0 . .
C5 C4 H4 119.0 . .
C40 C39 H39A 109.5 . .
C40 C39 H39B 109.5 . .
H39A C39 H39B 109.5 . .
C40 C39 H39C 109.5 . .
H39A C39 H39C 109.5 . .
H39B C39 H39C 109.5 . .
N5 C16 C17 109.6(7) . .
N5 C16 C15 121.9(7) . .
C17 C16 C15 128.4(7) . .
N1 C6 C5 123.0(7) . .
N1 C6 C7 115.5(7) . .
C5 C6 C7 121.5(8) . .
C23 C24 C25 116.9(6) . .
C23 C24 C33 122.4(6) . .
C25 C24 C33 120.7(6) . .
C25 C26 H26A 109.5 . .
C25 C26 H26B 109.5 . .
H26A C26 H26B 109.5 . .
C25 C26 H26C 109.5 . .
H26A C26 H26C 109.5 . .
H26B C26 H26C 109.5 . .
C10 C11 C12 104.5(6) . .
C10 C11 C8 128.0(7) . .
C12 C11 C8 127.4(7) . .
C22 C27 C30 113.0(6) . .
C22 C27 H27A 109.0 . .
C30 C27 H27A 109.0 . .
C22 C27 H27B 109.0 . .
C30 C27 H27B 109.0 . .
H27A C27 H27B 107.8 . .
C37 C36 C35 105.0(6) . .
C37 C36 C33 128.8(7) . .
C35 C36 C33 126.1(7) . .
C55 C52 C43 113.8(5) . .
C55 C52 H52A 108.8 . .
C43 C52 H52A 108.8 . .
C55 C52 H52B 108.8 . .
C43 C52 H52B 108.8 . .
H52A C52 H52B 107.7 . .
C6 C5 C4 116.2(7) . .
C6 C5 C14 122.6(7) . .
C4 C5 C14 121.2(6) . .
C44 C45 H45A 109.5 . .
C44 C45 H45B 109.5 . .
H45A C45 H45B 109.5 . .
C44 C45 H45C 109.5 . .
H45A C45 H45C 109.5 . .
H45B C45 H45C 109.5 . .
C5 C14 C17 114.6(6) . .
C5 C14 H14A 108.6 . .
C17 C14 H14A 108.6 . .
C5 C14 H14B 108.6 . .
C17 C14 H14B 108.6 . .
H14A C14 H14B 107.6 . .
N1 C2 C3 122.3(7) . .
N1 C2 C1 117.1(7) . .
C3 C2 C1 120.6(8) . .
C24 C33 C36 115.0(6) . .
C24 C33 H33A 108.5 . .
C36 C33 H33A 108.5 . .
C24 C33 H33B 108.5 . .
C36 C33 H33B 108.5 . .
H33A C33 H33B 107.5 . .
C18 C19 H19A 109.5 . .
C18 C19 H19B 109.5 . .
H19A C19 H19B 109.5 . .
C18 C19 H19C 109.5 . .
H19A C19 H19C 109.5 . .
H19B C19 H19C 109.5 . .
C54 C53 H53A 109.5 . .
C54 C53 H53B 109.5 . .
H53A C53 H53B 109.5 . .
C54 C53 H53C 109.5 . .
H53A C53 H53C 109.5 . .
H53B C53 H53C 109.5 . .
C48 C47 H47A 109.5 . .
C48 C47 H47B 109.5 . .
H47A C47 H47B 109.5 . .
C48 C47 H47C 109.5 . .
H47A C47 H47C 109.5 . .
H47B C47 H47C 109.5 . .
C31 C32 H32A 109.5 . .
C31 C32 H32B 109.5 . .
H32A C32 H32B 109.5 . .
C31 C32 H32C 109.5 . .
H32A C32 H32C 109.5 . .
H32B C32 H32C 109.5 . .
C16 C17 C18 105.0(6) . .
C16 C17 C14 128.0(7) . .
C18 C17 C14 126.8(7) . .
C50 C51 H51A 109.5 . .
C50 C51 H51B 109.5 . .
H51A C51 H51B 109.5 . .
C50 C51 H51C 109.5 . .
H51A C51 H51C 109.5 . .
H51B C51 H51C 109.5 . .
C56 C57 H57A 109.5 . .
C56 C57 H57B 109.5 . .
H57A C57 H57B 109.5 . .
C56 C57 H57C 109.5 . .
H57A C57 H57C 109.5 . .
H57B C57 H57C 109.5 . .
C12 C13 H13A 109.5 . .
C12 C13 H13B 109.5 . .
H13A C13 H13B 109.5 . .
C12 C13 H13C 109.5 . .
H13A C13 H13C 109.5 . .
H13B C13 H13C 109.5 . .
C11 C8 C3 114.3(6) . .
C11 C8 H8A 108.7 . .
C3 C8 H8A 108.7 . .
C11 C8 H8B 108.7 . .
C3 C8 H8B 108.7 . .
H8A C8 H8B 107.6 . .
C35 C34 H34A 109.5 . .
C35 C34 H34B 109.5 . .
H34A C34 H34B 109.5 . .
C35 C34 H34C 109.5 . .
H34A C34 H34C 109.5 . .
H34B C34 H34C 109.5 . .
C16 C15 H15A 109.5 . .
C16 C15 H15B 109.5 . .
H15A C15 H15B 109.5 . .
C16 C15 H15C 109.5 . .
H15A C15 H15C 109.5 . .
H15B C15 H15C 109.5 . .
C10 C9 H9A 109.5 . .
C10 C9 H9B 109.5 . .
H9A C9 H9B 109.5 . .
C10 C9 H9C 109.5 . .
H9A C9 H9C 109.5 . .
H9B C9 H9C 109.5 . .
C37 C38 H38A 109.5 . .
C37 C38 H38B 109.5 . .
H38A C38 H38B 109.5 . .
C37 C38 H38C 109.5 . .
H38A C38 H38C 109.5 . .
H38B C38 H38C 109.5 . .
C6 C7 H7A 109.5 . .
C6 C7 H7B 109.5 . .
H7A C7 H7B 109.5 . .
C6 C7 H7C 109.5 . .
H7A C7 H7C 109.5 . .
H7B C7 H7C 109.5 . .
C2 C1 H1A 109.5 . .
C2 C1 H1B 109.5 . .
H1A C1 H1B 109.5 . .
C2 C1 H1C 109.5 . .
H1A C1 H1C 109.5 . .
H1B C1 H1C 109.5 . .
C29 C28 H28A 109.5 . .
C29 C28 H28B 109.5 . .
H28A C28 H28B 109.5 . .
C29 C28 H28C 109.5 . .
H28A C28 H28C 109.5 . .
H28B C28 H28C 109.5 . .

loop_
_geom_bond_atom_site_label_1
_geom_bond_atom_site_label_2
_geom_bond_distance
_geom_bond_site_symmetry_2
I1 Cu7 2.5644(10) 2_866
I1 Cu7 2.5763(11) .
Cu3 N8 1.841(5) .
Cu3 N12 1.845(5) .
Cu3 Cu2 3.1844(14) .
Cu3 Cu1 3.2222(14) .
Cu1 N13 1.853(5) .
Cu1 N2 1.857(5) .
Cu1 Cu2 3.1794(13) .
Cu2 N7 1.849(6) .
Cu2 N3 1.857(6) .
Cu6 N14 1.841(5) .
Cu6 N10 1.848(5) .
Cu6 Cu4 3.1679(14) .
Cu6 Cu5 3.1707(14) .
Cu4 N15 1.858(5) .
Cu4 N4 1.860(5) .
Cu4 Cu5 3.2567(14) .
Cu5 N5 1.847(6) .
Cu5 N9 1.860(5) .
Cu7 N11 2.005(4) .
Cu7 Cu7 2.5543(15) 2_866
Cu7 I1 2.5644(10) 2_866
N11 C44 1.349(8) .
N11 C40 1.361(7) .
N15 C54 1.340(8) .
N15 N14 1.363(7) .
N13 C48 1.333(8) .
N13 N12 1.364(7) .
N4 C18 1.353(8) .
N4 N5 1.358(8) .
N2 C12 1.329(9) .
N2 N3 1.358(8) .
N3 C10 1.331(9) .
N9 C37 1.343(9) .
N9 N10 1.359(8) .
N10 C35 1.326(8) .
N12 C50 1.346(8) .
N14 C56 1.343(8) .
N7 C31 1.334(8) .
N7 N8 1.362(8) .
N8 C29 1.347(9) .
N6 C25 1.331(9) .
N6 C21 1.341(9) .
N5 C16 1.346(9) .
N1 C2 1.320(12) .
N1 C6 1.333(11) .
C20 C21 1.505(10) .
C20 H20A 0.9600 .
C20 H20B 0.9600 .
C20 H20C 0.9600 .
C40 C41 1.392(7) .
C40 C39 1.494(9) .
C41 C42 1.376(8) .
C41 C46 1.516(8) .
C50 C49 1.376(9) .
C50 C51 1.508(10) .
C42 C43 1.392(8) .
C42 H42 0.9300 .
C43 C44 1.383(8) .
C43 C52 1.516(9) .
C49 C48 1.383(9) .
C49 C46 1.510(8) .
C56 C55 1.405(9) .
C56 C57 1.469(10) .
C23 C24 1.367(10) .
C23 C22 1.394(10) .
C23 H23 0.9300 .
C48 C47 1.478(10) .
C55 C54 1.374(9) .
C55 C52 1.487(8) .
C29 C30 1.384(10) .
C29 C28 1.507(11) .
C21 C22 1.393(8) .
C12 C11 1.398(10) .
C12 C13 1.521(11) .
C54 C53 1.491(9) .
C44 C45 1.499(9) .
C18 C17 1.389(11) .
C18 C19 1.503(11) .
C10 C11 1.378(11) .
C10 C9 1.488(11) .
C37 C36 1.369(10) .
C37 C38 1.492(11) .
C46 H46A 0.9700 .
C46 H46B 0.9700 .
C22 C27 1.501(11) .
C3 C4 1.375(11) .
C3 C2 1.415(10) .
C3 C8 1.526(12) .
C31 C30 1.398(10) .
C31 C32 1.495(10) .
C25 C24 1.399(8) .
C25 C26 1.502(10) .
C30 C27 1.514(9) .
C35 C36 1.381(10) .
C35 C34 1.500(11) .
C4 C5 1.395(11) .
C4 H4 0.9300 .
C39 H39A 0.9600 .
C39 H39B 0.9600 .
C39 H39C 0.9600 .
C16 C17 1.388(11) .
C16 C15 1.481(12) .
C6 C5 1.392(9) .
C6 C7 1.496(12) .
C24 C33 1.511(10) .
C26 H26A 0.9600 .
C26 H26B 0.9600 .
C26 H26C 0.9600 .
C11 C8 1.495(10) .
C27 H27A 0.9700 .
C27 H27B 0.9700 .
C36 C33 1.520(9) .
C52 H52A 0.9700 .
C52 H52B 0.9700 .
C5 C14 1.496(11) .
C45 H45A 0.9600 .
C45 H45B 0.9600 .
C45 H45C 0.9600 .
C14 C17 1.498(9) .
C14 H14A 0.9700 .
C14 H14B 0.9700 .
C2 C1 1.518(12) .
C33 H33A 0.9700 .
C33 H33B 0.9700 .
C19 H19A 0.9600 .
C19 H19B 0.9600 .
C19 H19C 0.9600 .
C53 H53A 0.9600 .
C53 H53B 0.9600 .
C53 H53C 0.9600 .
C47 H47A 0.9600 .
C47 H47B 0.9600 .
C47 H47C 0.9600 .
C32 H32A 0.9600 .
C32 H32B 0.9600 .
C32 H32C 0.9600 .
C51 H51A 0.9600 .
C51 H51B 0.9600 .
C51 H51C 0.9600 .
C57 H57A 0.9600 .
C57 H57B 0.9600 .
C57 H57C 0.9600 .
C13 H13A 0.9600 .
C13 H13B 0.9600 .
C13 H13C 0.9600 .
C8 H8A 0.9700 .
C8 H8B 0.9700 .
C34 H34A 0.9600 .
C34 H34B 0.9600 .
C34 H34C 0.9600 .
C15 H15A 0.9600 .
C15 H15B 0.9600 .
C15 H15C 0.9600 .
C9 H9A 0.9600 .
C9 H9B 0.9600 .
C9 H9C 0.9600 .
C38 H38A 0.9600 .
C38 H38B 0.9600 .
C38 H38C 0.9600 .
C7 H7A 0.9600 .
C7 H7B 0.9600 .
C7 H7C 0.9600 .
C1 H1A 0.9600 .
C1 H1B 0.9600 .
C1 H1C 0.9600 .
C28 H28A 0.9600 .
C28 H28B 0.9600 .
C28 H28C 0.9600 .

loop_
_platon_squeeze_void_nr
_platon_squeeze_void_average_x
_platon_squeeze_void_average_y
_platon_squeeze_void_average_z
_platon_squeeze_void_volume
_platon_squeeze_void_count_electrons
_platon_squeeze_void_content
1 0.155 0.097 0.805 30 1 ' '
2 0.500 0.000 0.500 244 51 ' '
3 0.163 0.286 0.840 9 0 ' '
4 0.371 -0.003 0.915 29 2 ' '
5 0.636 -0.001 0.090 31 2 ' '
6 0.851 0.899 0.198 29 1 ' '
7 0.837 0.714 0.160 9 0 ' '
